data_7707415
loop_
_publ_author_name
'Wang, Deqiang'
'Wang, Shichun'
'Li, Tongyu'
'Heng, Yi'
'Hou, Guohua'
'Zi, Guofu'
'Walter, Marc D.'

_publ_section_title
;
 Reactivity studies involving a Lewis base supported terminal uranium
 phosphinidene metallocene
 [\h<sup>5</sup>-1,3-(Me<sub>3</sub>C)<sub>2</sub>C<sub>5</sub>H<sub>3</sub>]<sub>2</sub>U([double
 bond, length as
 m-dash]P-2,4,6-<sup>i</sup>Pr<sub>3</sub>C<sub>6</sub>H<sub>2</sub>)(OPMe<sub>3</sub>).
;
_journal_issue 24
_journal_name_full 'Dalton transactions (Cambridge, England : 2003)'
_journal_page_first 8349
_journal_page_last 8363
_journal_paper_doi 10.1039/d1dt00742d
_journal_volume 50
_journal_year 2021
_chemical_formula_moiety 'C53 H83 N O P2 U'
_chemical_formula_sum 'C53 H83 N O P2 U'
_chemical_formula_weight 1050.17
_space_group_crystal_system monoclinic
_space_group_IT_number 14
_space_group_name_Hall '-P 2ybc'
_space_group_name_H-M_alt 'P 1 21/c 1'
_atom_sites_solution_hydrogens geom
_audit_creation_date 2019-01-22
_audit_creation_method
;
Olex2 1.2
(compiled 2018.05.29 svn.r3508 for OlexSys, GUI svn.r5506)
;
_audit_update_record
;
2020-11-08 deposited with the CCDC.	2021-05-18 downloaded from the CCDC.
;
_cell_angle_alpha 90
_cell_angle_beta 106.7350(10)
_cell_angle_gamma 90
_cell_formula_units_Z 4
_cell_length_a 15.5525(2)
_cell_length_b 16.8123(2)
_cell_length_c 21.0005(2)
_cell_measurement_reflns_used 14404
_cell_measurement_temperature 100.00(10)
_cell_measurement_theta_max 71.9340
_cell_measurement_theta_min 4.0840
_cell_volume 5258.51(11)
_computing_cell_refinement 'CrysAlisPro 1.171.39.46e (Rigaku OD, 2018)'
_computing_data_collection 'CrysAlisPro 1.171.39.46e (Rigaku OD, 2018)'
_computing_data_reduction 'CrysAlisPro 1.171.39.46e (Rigaku OD, 2018)'
_computing_molecular_graphics 'Olex2 (Dolomanov et al., 2009)'
_computing_publication_material 'Olex2 (Dolomanov et al., 2009)'
_computing_structure_refinement 'ShelXL (Sheldrick, 2015)'
_diffrn_ambient_environment N~2~
_diffrn_ambient_temperature 100.00(10)
_diffrn_detector 'CCD plate'
_diffrn_detector_area_resol_mean 5.3127
_diffrn_detector_type AtlasS2
_diffrn_measured_fraction_theta_full 0.999
_diffrn_measured_fraction_theta_max 0.975
_diffrn_measurement_details
;
List of Runs (angles in degrees, time in seconds):

  # Type    Start    End  Width  t~exp~   \w     \q     \k     \f   Frames
#--------------------------------------------------------------------------
  1  \w   -115.00 -15.00   1.00    1.00    --  -41.49 -57.00  30.00  100
  2  \w    -28.00  -2.00   1.00    1.00    --  -41.49 125.00-120.00   26
  3  \w    -54.00  25.00   1.00    1.00    --  -41.49  37.00-180.00   79
  4  \w     73.00 118.00   1.00    1.00    --  104.69-125.00-150.00   45
  5  \w     40.00 108.00   1.00    1.00    --  104.69 -45.00 -90.00   68
  6  \w    130.00 177.00   1.00    1.00    --  104.69  30.00  90.00   47
  7  \w    102.00 158.00   1.00    1.00    --  104.69 125.00-150.00   56
  8  \w     78.00 167.00   1.00    1.00    --  104.69  30.00  60.00   89
  9  \w     55.00 130.00   1.00    1.00    --  104.69 -45.00  90.00   75
 10  \w     34.00  92.00   1.00    1.00    --  104.69 -30.00  60.00   58
;
_diffrn_measurement_device 'four-circle diffractometer'
_diffrn_measurement_device_type 'SuperNova, Dual, Cu at home/near, AtlasS2'
_diffrn_measurement_method '\w scans'
_diffrn_orient_matrix_type 'CrysAlisPro convention (1999,Acta A55,543-557)'
_diffrn_orient_matrix_UB_11 0.0998113000
_diffrn_orient_matrix_UB_12 0.0228281000
_diffrn_orient_matrix_UB_13 0.0151071000
_diffrn_orient_matrix_UB_21 0.0155576000
_diffrn_orient_matrix_UB_22 -0.0241080000
_diffrn_orient_matrix_UB_23 0.0732054000
_diffrn_orient_matrix_UB_31 0.0221274000
_diffrn_orient_matrix_UB_32 -0.0854408000
_diffrn_orient_matrix_UB_33 -0.0166797000
_diffrn_radiation_monochromator mirror
_diffrn_radiation_probe x-ray
_diffrn_radiation_type CuK\a
_diffrn_radiation_wavelength 1.54184
_diffrn_reflns_av_R_equivalents 0.0334
_diffrn_reflns_av_unetI/netI 0.0415
_diffrn_reflns_Laue_measured_fraction_full 0.999
_diffrn_reflns_Laue_measured_fraction_max 0.975
_diffrn_reflns_limit_h_max 18
_diffrn_reflns_limit_h_min -19
_diffrn_reflns_limit_k_max 14
_diffrn_reflns_limit_k_min -20
_diffrn_reflns_limit_l_max 25
_diffrn_reflns_limit_l_min -25
_diffrn_reflns_number 20189
_diffrn_reflns_point_group_measured_fraction_full 0.999
_diffrn_reflns_point_group_measured_fraction_max 0.975
_diffrn_reflns_theta_full 67.684
_diffrn_reflns_theta_max 72.076
_diffrn_reflns_theta_min 3.965
_diffrn_source 'micro-focus sealed X-ray tube'
_diffrn_source_type 'SuperNova (Cu) X-ray Source'
_exptl_absorpt_coefficient_mu 9.513
_exptl_absorpt_correction_T_max 1.00000
_exptl_absorpt_correction_T_min 0.30445
_exptl_absorpt_correction_type multi-scan
_exptl_absorpt_process_details
;
CrysAlisPro 1.171.39.46e (Rigaku Oxford Diffraction, 2018)
Empirical absorption correction using spherical harmonics,
 implemented in SCALE3 ABSPACK scaling algorithm.
;
_exptl_crystal_colour brown
_exptl_crystal_colour_primary brown
_exptl_crystal_density_diffrn 1.326
_exptl_crystal_description block
_exptl_crystal_F_000 2152
_exptl_crystal_size_max 0.2
_exptl_crystal_size_mid 0.2
_exptl_crystal_size_min 0.2
_refine_diff_density_max 1.720
_refine_diff_density_min -2.375
_refine_diff_density_rms 0.131
_refine_ls_extinction_method none
_refine_ls_goodness_of_fit_ref 1.062
_refine_ls_hydrogen_treatment constr
_refine_ls_matrix_type full
_refine_ls_number_parameters 539
_refine_ls_number_reflns 10088
_refine_ls_number_restraints 19
_refine_ls_restrained_S_all 1.064
_refine_ls_R_factor_all 0.0319
_refine_ls_R_factor_gt 0.0303
_refine_ls_shift/su_max 0.003
_refine_ls_shift/su_mean 0.000
_refine_ls_structure_factor_coef Fsqd
_refine_ls_weighting_details 'w=1/[\s^2^(Fo^2^)+(0.0465P)^2^+2.8996P] where P=(Fo^2^+2Fc^2^)/3'
_refine_ls_weighting_scheme calc
_refine_ls_wR_factor_gt 0.0789
_refine_ls_wR_factor_ref 0.0803
_reflns_Friedel_coverage 0.000
_reflns_number_gt 9584
_reflns_number_total 10088
_reflns_threshold_expression 'I > 2\s(I)'
_cod_data_source_file d1dt00742d2.cif
_cod_data_source_block compound19
_cod_depositor_comments 'Adding full bibliography for 7707402--7707416.cif.'
_cod_original_cell_volume 5258.50(11)
_cod_database_code 7707415
_shelx_shelxl_version_number 2014/7
_chemical_oxdiff_formula C1H1N1P1O1U1
_shelx_space_group_comment
;
The symmetry employed for this shelxl refinement is uniquely defined
by the following loop, which should always be used as a source of
symmetry information in preference to the above space-group names.
They are only intended as comments.
;
_shelx_estimated_absorpt_t_max 0.252
_shelx_estimated_absorpt_t_min 0.252
_reflns_odcompleteness_completeness 99.80
_reflns_odcompleteness_iscentric 1
_reflns_odcompleteness_theta 66.97
_olex2_refinement_description
;
1. Fixed Uiso
 At 1.2 times of:
  All C(H) groups, All C(H,H) groups
 At 1.5 times of:
  All C(H,H,H) groups
2. Restrained distances
 C37-C38 \\sim C37-C38A
 with sigma of 0.02
3. Uiso/Uaniso restraints and constraints
Uanis(C37) \\sim Ueq, Uanis(C38) \\sim Ueq, Uanis(C39) \\sim Ueq: with sigma of
0.002 and sigma for terminal atoms of 0.004
Uanis(C38) = Uanis(C38A) = Uanis(C39) = Uanis(C42)
4. Others
 Sof(H37A)=Sof(C38A)=Sof(H38D)=Sof(H38E)=Sof(H38F)=1-FVAR(1)
 Sof(H37)=Sof(C38)=Sof(H38A)=Sof(H38B)=Sof(H38C)=FVAR(1)
5.a Ternary CH refined with riding coordinates:
 C34(H34), C37(H37), C37(H37A), C40(H40)
5.b Aromatic/amide H refined with riding coordinates:
 C2(H2), C4(H4), C5(H5), C15(H15), C17(H17), C18(H18), C30(H30), C32(H32),
 C45(H45), C46(H46), C47(H47)
5.c Idealised Me refined as rotating group:
 C7(H7A,H7B,H7C), C8(H8A,H8B,H8C), C9(H9A,H9B,H9C), C11(H11A,H11B,H11C),
 C12(H12A,H12B,H12C), C13(H13A,H13B,H13C), C20(H20A,H20B,H20C), C21(H21A,H21B,
 H21C), C22(H22A,H22B,H22C), C24(H24A,H24B,H24C), C25(H25A,H25B,H25C), C26(H26A,
 H26B,H26C), C35(H35A,H35B,H35C), C36(H36A,H36B,H36C), C38(H38A,H38B,H38C),
 C38A(H38D,H38E,H38F), C39(H39A,H39B,H39C), C41(H41A,H41B,H41C), C42(H42A,H42B,
 H42C), C49(H49A,H49B,H49C), C50(H50A,H50B,H50C), C51(H51A,H51B,H51C), C52(H52A,
 H52B,H52C), C53(H53A,H53B,H53C)
;
_olex2_submission_special_instructions 'No special instructions were received'
_oxdiff_exptl_absorpt_empirical_details
;
Empirical correction (ABSPACK) includes:
- Absorption correction using spherical harmonics
- Frame scaling
;
_oxdiff_exptl_absorpt_empirical_full_max 1.918
_oxdiff_exptl_absorpt_empirical_full_min 0.679

loop_
_space_group_symop_operation_xyz
'x, y, z'
'-x, y+1/2, -z+1/2'
'-x, -y, -z'
'x, -y-1/2, z-1/2'

loop_
_atom_site_label
_atom_site_type_symbol
_atom_site_fract_x
_atom_site_fract_y
_atom_site_fract_z
_atom_site_U_iso_or_equiv
_atom_site_adp_type
_atom_site_occupancy
_atom_site_site_symmetry_order
_atom_site_calc_flag
_atom_site_refinement_flags_posn
_atom_site_refinement_flags_adp
_atom_site_refinement_flags_occupancy
_atom_site_disorder_assembly
_atom_site_disorder_group
C1 C 0.2288(2) 0.5325(2) 0.56431(15) 0.0092(6) Uani 1 1 d . . . . .
C2 C 0.2291(2) 0.47517(19) 0.51457(15) 0.0087(6) Uani 1 1 d . . . . .
H2 H 0.2752 0.4684 0.4951 0.010 Uiso 1 1 calc R . . . .
C3 C 0.1492(2) 0.4302(2) 0.49900(15) 0.0092(6) Uani 1 1 d . . . . .
C4 C 0.1012(2) 0.4550(2) 0.54331(15) 0.0094(6) Uani 1 1 d . . . . .
H4 H 0.0469 0.4341 0.5458 0.011 Uiso 1 1 calc R . . . .
C5 C 0.1500(2) 0.51726(19) 0.58333(15) 0.0089(6) Uani 1 1 d . . . . .
H5 H 0.1330 0.5438 0.6167 0.011 Uiso 1 1 calc R . . . .
C6 C 0.2850(2) 0.6078(2) 0.57653(17) 0.0107(7) Uani 1 1 d . . . . .
C7 C 0.2372(2) 0.6660(2) 0.52044(17) 0.0166(7) Uani 1 1 d . . . . .
H7A H 0.2336 0.6425 0.4781 0.025 Uiso 1 1 calc GR . . . .
H7B H 0.2705 0.7148 0.5252 0.025 Uiso 1 1 calc GR . . . .
H7C H 0.1777 0.6767 0.5232 0.025 Uiso 1 1 calc GR . . . .
C8 C 0.2904(2) 0.6470(2) 0.64317(17) 0.0141(7) Uani 1 1 d . . . . .
H8A H 0.2309 0.6579 0.6456 0.021 Uiso 1 1 calc GR . . . .
H8B H 0.3235 0.6958 0.6471 0.021 Uiso 1 1 calc GR . . . .
H8C H 0.3202 0.6118 0.6787 0.021 Uiso 1 1 calc GR . . . .
C9 C 0.3804(2) 0.5927(2) 0.57219(17) 0.0127(6) Uani 1 1 d . . . . .
H9A H 0.4112 0.5576 0.6074 0.019 Uiso 1 1 calc GR . . . .
H9B H 0.4122 0.6422 0.5763 0.019 Uiso 1 1 calc GR . . . .
H9C H 0.3774 0.5688 0.5301 0.019 Uiso 1 1 calc GR . . . .
C10 C 0.1138(2) 0.38048(19) 0.43625(17) 0.0121(7) Uani 1 1 d . . . . .
C11 C 0.0701(2) 0.4391(2) 0.37958(16) 0.0149(7) Uani 1 1 d . . . . .
H11A H 0.0220 0.4670 0.3901 0.022 Uiso 1 1 calc GR . . . .
H11B H 0.0467 0.4102 0.3388 0.022 Uiso 1 1 calc GR . . . .
H11C H 0.1142 0.4766 0.3746 0.022 Uiso 1 1 calc GR . . . .
C12 C 0.1890(2) 0.3365(2) 0.41737(16) 0.0162(7) Uani 1 1 d . . . . .
H12A H 0.2314 0.3743 0.4100 0.024 Uiso 1 1 calc GR . . . .
H12B H 0.1640 0.3064 0.3775 0.024 Uiso 1 1 calc GR . . . .
H12C H 0.2188 0.3012 0.4528 0.024 Uiso 1 1 calc GR . . . .
C13 C 0.0421(2) 0.3215(2) 0.44320(17) 0.0192(8) Uani 1 1 d . . . . .
H13A H 0.0684 0.2844 0.4781 0.029 Uiso 1 1 calc GR . . . .
H13B H 0.0186 0.2934 0.4021 0.029 Uiso 1 1 calc GR . . . .
H13C H -0.0055 0.3499 0.4538 0.029 Uiso 1 1 calc GR . . . .
C14 C 0.1202(2) 0.3055(2) 0.68675(16) 0.0119(7) Uani 1 1 d . . . . .
C15 C 0.1151(2) 0.3858(2) 0.70549(18) 0.0129(7) Uani 1 1 d . . . . .
H15 H 0.0656 0.4188 0.6891 0.015 Uiso 1 1 calc R . . . .
C16 C 0.1964(2) 0.4087(2) 0.75287(16) 0.0119(6) Uani 1 1 d . . . . .
C17 C 0.2550(2) 0.3421(2) 0.76030(15) 0.0130(7) Uani 1 1 d . . . . .
H17 H 0.3141 0.3402 0.7872 0.016 Uiso 1 1 calc R . . . .
C18 C 0.2089(2) 0.2797(2) 0.72021(15) 0.0109(6) Uani 1 1 d . . . . .
H18 H 0.2324 0.2297 0.7162 0.013 Uiso 1 1 calc R . . . .
C19 C 0.0402(2) 0.2520(2) 0.65611(17) 0.0161(7) Uani 1 1 d . . . . .
C20 C 0.0601(3) 0.1889(3) 0.6110(2) 0.0281(9) Uani 1 1 d . . . . .
H20A H 0.0754 0.2139 0.5747 0.042 Uiso 1 1 calc GR . . . .
H20B H 0.0080 0.1560 0.5941 0.042 Uiso 1 1 calc GR . . . .
H20C H 0.1095 0.1567 0.6357 0.042 Uiso 1 1 calc GR . . . .
C21 C -0.0424(3) 0.2996(3) 0.6171(2) 0.0301(10) Uani 1 1 d . . . . .
H21A H -0.0572 0.3383 0.6459 0.045 Uiso 1 1 calc GR . . . .
H21B H -0.0923 0.2642 0.6006 0.045 Uiso 1 1 calc GR . . . .
H21C H -0.0294 0.3262 0.5804 0.045 Uiso 1 1 calc GR . . . .
C22 C 0.0169(3) 0.2098(3) 0.71423(19) 0.0266(9) Uani 1 1 d . . . . .
H22A H 0.0670 0.1781 0.7383 0.040 Uiso 1 1 calc GR . . . .
H22B H -0.0345 0.1763 0.6971 0.040 Uiso 1 1 calc GR . . . .
H22C H 0.0038 0.2489 0.7435 0.040 Uiso 1 1 calc GR . . . .
C23 C 0.2062(2) 0.4800(2) 0.79955(16) 0.0142(7) Uani 1 1 d . . . . .
C24 C 0.1288(3) 0.4769(3) 0.83083(18) 0.0230(8) Uani 1 1 d . . . . .
H24A H 0.0728 0.4824 0.7967 0.034 Uiso 1 1 calc GR . . . .
H24B H 0.1351 0.5194 0.8623 0.034 Uiso 1 1 calc GR . . . .
H24C H 0.1299 0.4268 0.8531 0.034 Uiso 1 1 calc GR . . . .
C25 C 0.2948(3) 0.4753(3) 0.85507(18) 0.0249(9) Uani 1 1 d . . . . .
H25A H 0.2967 0.4267 0.8794 0.037 Uiso 1 1 calc GR . . . .
H25B H 0.2992 0.5197 0.8846 0.037 Uiso 1 1 calc GR . . . .
H25C H 0.3440 0.4766 0.8361 0.037 Uiso 1 1 calc GR . . . .
C26 C 0.2026(3) 0.5591(2) 0.76315(19) 0.0282(9) Uani 1 1 d . . . . .
H26A H 0.2522 0.5623 0.7446 0.042 Uiso 1 1 calc GR . . . .
H26B H 0.2062 0.6021 0.7939 0.042 Uiso 1 1 calc GR . . . .
H26C H 0.1473 0.5627 0.7281 0.042 Uiso 1 1 calc GR . . . .
C27 C 0.3908(2) 0.4293(2) 0.68779(14) 0.0076(6) Uani 1 1 d . . . . .
C28 C 0.5761(2) 0.44649(19) 0.77685(16) 0.0093(6) Uani 1 1 d . . . . .
C29 C 0.6040(2) 0.4126(2) 0.84119(16) 0.0105(6) Uani 1 1 d . . . . .
C30 C 0.6942(3) 0.3898(2) 0.86805(18) 0.0151(8) Uani 1 1 d . . . . .
H30 H 0.7120 0.3672 0.9102 0.018 Uiso 1 1 calc R . . . .
C31 C 0.7573(2) 0.3999(2) 0.8340(2) 0.0171(7) Uani 1 1 d . . . . .
C32 C 0.7288(2) 0.4335(2) 0.77057(17) 0.0152(7) Uani 1 1 d . . . . .
H32 H 0.7704 0.4405 0.7469 0.018 Uiso 1 1 calc R . . . .
C33 C 0.6402(2) 0.45673(19) 0.74160(16) 0.0104(6) Uani 1 1 d . . . . .
C34 C 0.5393(2) 0.4025(2) 0.88310(16) 0.0115(6) Uani 1 1 d . . . . .
H34 H 0.4791 0.3962 0.8522 0.014 Uiso 1 1 calc R . . . .
C35 C 0.5379(2) 0.4776(2) 0.92397(17) 0.0175(7) Uani 1 1 d . . . . .
H35A H 0.5958 0.4851 0.9555 0.026 Uiso 1 1 calc GR . . . .
H35B H 0.4934 0.4720 0.9472 0.026 Uiso 1 1 calc GR . . . .
H35C H 0.5238 0.5228 0.8949 0.026 Uiso 1 1 calc GR . . . .
C36 C 0.5572(3) 0.3300(2) 0.92809(18) 0.0210(8) Uani 1 1 d . . . . .
H36A H 0.5645 0.2841 0.9030 0.032 Uiso 1 1 calc GR . . . .
H36B H 0.5076 0.3218 0.9459 0.032 Uiso 1 1 calc GR . . . .
H36C H 0.6110 0.3383 0.9639 0.032 Uiso 1 1 calc GR . . . .
C37 C 0.8546(3) 0.3745(3) 0.8654(2) 0.0273(9) Uani 1 1 d D U . . .
H37 H 0.8586 0.3356 0.9009 0.033 Uiso 0.537(12) 1 calc R . P A 1
H37A H 0.8489 0.3269 0.8908 0.033 Uiso 0.463(12) 1 calc R . P A 2
C38 C 0.9119(5) 0.4493(5) 0.8933(5) 0.0314(6) Uani 0.537(12) 1 d D U P A 1
H38A H 0.9127 0.4842 0.8573 0.047 Uiso 0.537(12) 1 calc GR . P A 1
H38B H 0.9722 0.4334 0.9163 0.047 Uiso 0.537(12) 1 calc GR . P A 1
H38C H 0.8863 0.4766 0.9237 0.047 Uiso 0.537(12) 1 calc GR . P A 1
C38A C 0.9012(6) 0.4335(7) 0.9191(6) 0.0314(6) Uani 0.463(12) 1 d D . P A 2
H38D H 0.9085 0.4833 0.8989 0.047 Uiso 0.463(12) 1 calc GR . P A 2
H38E H 0.9590 0.4131 0.9433 0.047 Uiso 0.463(12) 1 calc GR . P A 2
H38F H 0.8655 0.4414 0.9490 0.047 Uiso 0.463(12) 1 calc GR . P A 2
C39 C 0.9009(3) 0.3443(3) 0.8172(2) 0.0314(6) Uani 1 1 d . U . . .
H39A H 0.8668 0.3013 0.7920 0.047 Uiso 1 1 calc GR . . . .
H39B H 0.9598 0.3256 0.8409 0.047 Uiso 1 1 calc GR . . . .
H39C H 0.9060 0.3864 0.7876 0.047 Uiso 1 1 calc GR . . . .
C40 C 0.6150(2) 0.4967(2) 0.67372(16) 0.0121(7) Uani 1 1 d . . . . .
H40 H 0.5519 0.4842 0.6516 0.015 Uiso 1 1 calc R . . . .
C41 C 0.6228(3) 0.5869(2) 0.68200(18) 0.0209(8) Uani 1 1 d . . . . .
H41A H 0.5846 0.6048 0.7078 0.031 Uiso 1 1 calc GR . . . .
H41B H 0.6047 0.6118 0.6390 0.031 Uiso 1 1 calc GR . . . .
H41C H 0.6839 0.6009 0.7044 0.031 Uiso 1 1 calc GR . . . .
C42 C 0.6699(3) 0.4685(3) 0.6284(2) 0.0314(6) Uani 1 1 d . . . . .
H42A H 0.7301 0.4885 0.6446 0.047 Uiso 1 1 calc GR . . . .
H42B H 0.6431 0.4878 0.5841 0.047 Uiso 1 1 calc GR . . . .
H42C H 0.6711 0.4114 0.6279 0.047 Uiso 1 1 calc GR . . . .
C43 C 0.4681(2) 0.3207(2) 0.64330(16) 0.0104(6) Uani 1 1 d . . . . .
C44 C 0.5080(2) 0.2639(2) 0.69124(16) 0.0118(7) Uani 1 1 d . . . . .
C45 C 0.5771(2) 0.2168(2) 0.68203(18) 0.0170(7) Uani 1 1 d . . . . .
H45 H 0.6033 0.1783 0.7135 0.020 Uiso 1 1 calc R . . . .
C46 C 0.6074(2) 0.2267(2) 0.62615(18) 0.0196(8) Uani 1 1 d . . . . .
H46 H 0.6541 0.1956 0.6206 0.023 Uiso 1 1 calc R . . . .
C47 C 0.5674(2) 0.2830(2) 0.57927(16) 0.0141(7) Uani 1 1 d . . . . .
H47 H 0.5881 0.2898 0.5422 0.017 Uiso 1 1 calc R . . . .
C48 C 0.4969(2) 0.3300(2) 0.58606(16) 0.0113(6) Uani 1 1 d . . . . .
C49 C 0.4763(2) 0.2535(2) 0.75188(16) 0.0144(7) Uani 1 1 d . . . . .
H49A H 0.4858 0.3020 0.7771 0.022 Uiso 1 1 calc GR . . . .
H49B H 0.5094 0.2112 0.7787 0.022 Uiso 1 1 calc GR . . . .
H49C H 0.4135 0.2407 0.7385 0.022 Uiso 1 1 calc GR . . . .
C50 C 0.4508(2) 0.3877(2) 0.53206(18) 0.0147(7) Uani 1 1 d . . . . .
H50A H 0.3883 0.3742 0.5155 0.022 Uiso 1 1 calc GR . . . .
H50B H 0.4780 0.3850 0.4965 0.022 Uiso 1 1 calc GR . . . .
H50C H 0.4566 0.4407 0.5498 0.022 Uiso 1 1 calc GR . . . .
C51 C 0.3629(2) 0.1774(2) 0.52176(18) 0.0186(7) Uani 1 1 d . . . . .
H51A H 0.3724 0.1243 0.5083 0.028 Uiso 1 1 calc GR . . . .
H51B H 0.4169 0.1965 0.5529 0.028 Uiso 1 1 calc GR . . . .
H51C H 0.3470 0.2115 0.4835 0.028 Uiso 1 1 calc GR . . . .
C52 C 0.1836(3) 0.1251(2) 0.5025(2) 0.0211(8) Uani 1 1 d . . . . .
H52A H 0.1620 0.1562 0.4627 0.032 Uiso 1 1 calc GR . . . .
H52B H 0.1359 0.1169 0.5223 0.032 Uiso 1 1 calc GR . . . .
H52C H 0.2046 0.0746 0.4916 0.032 Uiso 1 1 calc GR . . . .
C53 C 0.3113(3) 0.1158(2) 0.63219(19) 0.0166(8) Uani 1 1 d . . . . .
H53A H 0.3171 0.0618 0.6191 0.025 Uiso 1 1 calc GR . . . .
H53B H 0.2683 0.1182 0.6570 0.025 Uiso 1 1 calc GR . . . .
H53C H 0.3684 0.1345 0.6593 0.025 Uiso 1 1 calc GR . . . .
N1 N 0.39284(18) 0.36512(17) 0.64936(13) 0.0091(5) Uani 1 1 d . . . . .
O1 O 0.24640(15) 0.25937(14) 0.57555(11) 0.0124(5) Uani 1 1 d . . . . .
P1 P 0.45891(5) 0.48764(5) 0.74800(4) 0.00932(16) Uani 1 1 d . . . . .
P2 P 0.27428(6) 0.17676(5) 0.55999(4) 0.01097(17) Uani 1 1 d . . . . .
U1 U 0.24428(2) 0.38267(2) 0.63061(2) 0.00588(5) Uani 1 1 d . . . . .

loop_
_atom_site_aniso_label
_atom_site_aniso_U_11
_atom_site_aniso_U_22
_atom_site_aniso_U_33
_atom_site_aniso_U_23
_atom_site_aniso_U_13
_atom_site_aniso_U_12
C1 0.0101(14) 0.0100(16) 0.0054(14) 0.0034(12) -0.0010(11) 0.0041(12)
C2 0.0101(14) 0.0097(16) 0.0049(13) 0.0030(12) 0.0000(11) 0.0031(12)
C3 0.0120(14) 0.0092(15) 0.0050(14) 0.0025(12) 0.0002(11) 0.0015(12)
C4 0.0112(14) 0.0101(16) 0.0057(14) 0.0026(12) 0.0007(11) 0.0007(12)
C5 0.0104(14) 0.0095(16) 0.0051(13) 0.0012(12) -0.0006(11) 0.0032(12)
C6 0.0139(17) 0.0099(17) 0.0070(16) 0.0010(12) 0.0011(13) 0.0020(12)
C7 0.0196(17) 0.0126(17) 0.0132(16) 0.0041(14) -0.0022(13) -0.0002(14)
C8 0.0170(16) 0.0124(18) 0.0123(16) -0.0042(14) 0.0032(13) -0.0019(14)
C9 0.0148(16) 0.0106(16) 0.0118(15) 0.0001(14) 0.0024(12) -0.0028(13)
C10 0.0160(17) 0.0149(19) 0.0032(15) -0.0014(12) -0.0007(13) -0.0004(12)
C11 0.0158(16) 0.0181(18) 0.0085(15) -0.0008(14) -0.0002(12) 0.0031(13)
C12 0.0215(17) 0.0161(18) 0.0083(15) -0.0018(13) -0.0001(13) 0.0032(14)
C13 0.0231(18) 0.020(2) 0.0118(16) -0.0053(14) 0.0006(13) -0.0069(15)
C14 0.0138(15) 0.0154(17) 0.0076(14) 0.0045(13) 0.0049(12) -0.0017(13)
C15 0.0145(17) 0.0145(19) 0.0108(17) 0.0031(12) 0.0055(14) 0.0003(12)
C16 0.0133(15) 0.0158(18) 0.0068(14) 0.0041(13) 0.0032(12) 0.0021(14)
C17 0.0125(15) 0.0212(19) 0.0057(14) 0.0055(13) 0.0035(12) 0.0011(13)
C18 0.0143(15) 0.0110(16) 0.0089(14) 0.0065(13) 0.0058(12) 0.0025(13)
C19 0.0154(16) 0.0179(18) 0.0136(16) 0.0050(14) 0.0020(13) -0.0040(14)
C20 0.028(2) 0.030(2) 0.028(2) -0.0118(18) 0.0115(17) -0.0149(18)
C21 0.0181(19) 0.029(2) 0.034(2) 0.0098(19) -0.0074(16) -0.0081(17)
C22 0.0257(19) 0.032(2) 0.023(2) 0.0032(18) 0.0082(15) -0.0124(17)
C23 0.0137(16) 0.0211(19) 0.0089(15) 0.0007(14) 0.0051(12) 0.0023(13)
C24 0.0242(19) 0.031(2) 0.0175(18) -0.0076(16) 0.0114(15) -0.0012(16)
C25 0.0215(19) 0.037(2) 0.0146(18) -0.0115(17) 0.0025(14) 0.0032(17)
C26 0.054(3) 0.017(2) 0.0140(18) -0.0029(15) 0.0105(17) -0.0039(18)
C27 0.0088(14) 0.0112(16) 0.0029(13) 0.0007(12) 0.0017(11) 0.0001(12)
C28 0.0111(15) 0.0047(15) 0.0110(15) -0.0014(12) 0.0012(12) 0.0005(12)
C29 0.0171(16) 0.0050(16) 0.0088(15) -0.0037(13) 0.0031(12) 0.0000(13)
C30 0.0213(19) 0.0153(19) 0.0079(16) 0.0042(13) 0.0031(14) 0.0077(13)
C31 0.0169(18) 0.0151(17) 0.0192(18) 0.0025(15) 0.0051(14) 0.0055(15)
C32 0.0176(16) 0.0146(17) 0.0162(16) 0.0023(14) 0.0095(13) 0.0039(14)
C33 0.0163(16) 0.0062(15) 0.0092(15) -0.0010(12) 0.0043(12) 0.0016(12)
C34 0.0145(16) 0.0116(16) 0.0080(15) -0.0017(13) 0.0028(12) 0.0000(13)
C35 0.0198(17) 0.021(2) 0.0135(16) -0.0075(15) 0.0083(13) -0.0031(15)
C36 0.0273(19) 0.021(2) 0.0163(17) 0.0073(16) 0.0094(15) 0.0031(16)
C37 0.0221(15) 0.0318(17) 0.0279(16) 0.0060(13) 0.0071(13) 0.0086(13)
C38 0.0253(12) 0.0398(15) 0.0295(13) 0.0030(12) 0.0088(10) 0.0072(11)
C38A 0.0253(12) 0.0398(15) 0.0295(13) 0.0030(12) 0.0088(10) 0.0072(11)
C39 0.0253(12) 0.0398(15) 0.0295(13) 0.0030(12) 0.0088(10) 0.0072(11)
C40 0.0172(16) 0.0114(17) 0.0081(15) 0.0007(13) 0.0040(12) -0.0005(13)
C41 0.034(2) 0.0145(19) 0.0129(17) 0.0026(15) 0.0048(15) 0.0036(16)
C42 0.0253(12) 0.0398(15) 0.0295(13) 0.0030(12) 0.0088(10) 0.0072(11)
C43 0.0104(14) 0.0097(16) 0.0093(15) -0.0020(13) 0.0000(12) -0.0021(12)
C44 0.0165(16) 0.0071(16) 0.0096(15) -0.0030(13) 0.0000(12) -0.0026(12)
C45 0.0200(17) 0.0108(17) 0.0177(17) 0.0030(14) 0.0011(13) 0.0050(14)
C46 0.0204(17) 0.020(2) 0.0188(18) -0.0030(15) 0.0058(14) 0.0067(15)
C47 0.0159(16) 0.0142(17) 0.0124(15) -0.0026(13) 0.0046(12) 0.0012(13)
C48 0.0139(15) 0.0086(16) 0.0102(15) -0.0016(13) 0.0018(12) -0.0015(12)
C49 0.0208(17) 0.0116(17) 0.0102(16) 0.0019(13) 0.0033(13) -0.0014(14)
C50 0.0182(18) 0.0174(19) 0.0095(17) 0.0007(13) 0.0054(14) 0.0034(13)
C51 0.0257(18) 0.0147(18) 0.0154(17) -0.0011(14) 0.0059(14) 0.0017(15)
C52 0.025(2) 0.0163(19) 0.0188(19) -0.0066(14) 0.0015(16) -0.0031(14)
C53 0.028(2) 0.0091(19) 0.0112(18) 0.0014(12) 0.0034(15) 0.0058(13)
N1 0.0110(13) 0.0076(13) 0.0075(13) -0.0010(11) 0.0010(10) -0.0001(11)
O1 0.0190(11) 0.0055(11) 0.0111(11) -0.0024(9) 0.0018(9) -0.0015(9)
P1 0.0107(4) 0.0092(4) 0.0064(4) -0.0027(3) -0.0003(3) 0.0019(3)
P2 0.0163(4) 0.0068(4) 0.0085(4) -0.0019(3) 0.0014(3) -0.0009(3)
U1 0.00796(7) 0.00572(8) 0.00306(7) 0.00068(3) 0.00012(5) 0.00072(3)

loop_
_atom_type_symbol
_atom_type_description
_atom_type_scat_dispersion_real
_atom_type_scat_dispersion_imag
_atom_type_scat_source
C C 0.0181 0.0091 'International Tables Vol C Tables 4.2.6.8 and 6.1.1.4'
H H 0.0000 0.0000 'International Tables Vol C Tables 4.2.6.8 and 6.1.1.4'
N N 0.0311 0.0180 'International Tables Vol C Tables 4.2.6.8 and 6.1.1.4'
O O 0.0492 0.0322 'International Tables Vol C Tables 4.2.6.8 and 6.1.1.4'
P P 0.2955 0.4335 'International Tables Vol C Tables 4.2.6.8 and 6.1.1.4'
U U -4.3638 13.4090 'International Tables Vol C Tables 4.2.6.8 and 6.1.1.4'

loop_
_geom_angle_atom_site_label_1
_geom_angle_atom_site_label_2
_geom_angle_atom_site_label_3
_geom_angle
_geom_angle_site_symmetry_1
_geom_angle_site_symmetry_3
_geom_angle_publ_flag
C2 C1 C6 124.5(3) . . ?
C2 C1 U1 75.10(18) . . ?
C5 C1 C2 105.7(3) . . ?
C5 C1 C6 127.3(3) . . ?
C5 C1 U1 70.22(18) . . ?
C6 C1 U1 133.6(2) . . ?
C1 C2 H2 124.9 . . ?
C1 C2 U1 76.00(17) . . ?
C3 C2 C1 110.2(3) . . ?
C3 C2 H2 124.9 . . ?
C3 C2 U1 75.85(18) . . ?
U1 C2 H2 115.2 . . ?
C2 C3 C4 106.6(3) . . ?
C2 C3 C10 124.7(3) . . ?
C2 C3 U1 75.46(17) . . ?
C4 C3 C10 127.2(3) . . ?
C4 C3 U1 70.67(17) . . ?
C10 C3 U1 130.1(2) . . ?
C3 C4 H4 125.8 . . ?
C3 C4 C5 108.3(3) . . ?
C3 C4 U1 80.06(18) . . ?
C5 C4 H4 125.8 . . ?
C5 C4 U1 74.75(17) . . ?
U1 C4 H4 111.8 . . ?
C1 C5 C4 108.9(3) . . ?
C1 C5 H5 125.5 . . ?
C1 C5 U1 80.46(18) . . ?
C4 C5 H5 125.5 . . ?
C4 C5 U1 75.10(18) . . ?
U1 C5 H5 111.3 . . ?
C1 C6 C7 105.7(3) . . ?
C1 C6 C8 113.0(3) . . ?
C1 C6 C9 111.8(3) . . ?
C8 C6 C7 108.3(3) . . ?
C8 C6 C9 109.1(3) . . ?
C9 C6 C7 108.7(3) . . ?
C6 C7 H7A 109.5 . . ?
C6 C7 H7B 109.5 . . ?
C6 C7 H7C 109.5 . . ?
H7A C7 H7B 109.5 . . ?
H7A C7 H7C 109.5 . . ?
H7B C7 H7C 109.5 . . ?
C6 C8 H8A 109.5 . . ?
C6 C8 H8B 109.5 . . ?
C6 C8 H8C 109.5 . . ?
H8A C8 H8B 109.5 . . ?
H8A C8 H8C 109.5 . . ?
H8B C8 H8C 109.5 . . ?
C6 C9 H9A 109.5 . . ?
C6 C9 H9B 109.5 . . ?
C6 C9 H9C 109.5 . . ?
H9A C9 H9B 109.5 . . ?
H9A C9 H9C 109.5 . . ?
H9B C9 H9C 109.5 . . ?
C3 C10 C11 106.6(3) . . ?
C3 C10 C12 112.1(3) . . ?
C3 C10 C13 111.4(3) . . ?
C12 C10 C11 108.0(3) . . ?
C12 C10 C13 110.1(3) . . ?
C13 C10 C11 108.4(3) . . ?
C10 C11 H11A 109.5 . . ?
C10 C11 H11B 109.5 . . ?
C10 C11 H11C 109.5 . . ?
H11A C11 H11B 109.5 . . ?
H11A C11 H11C 109.5 . . ?
H11B C11 H11C 109.5 . . ?
C10 C12 H12A 109.5 . . ?
C10 C12 H12B 109.5 . . ?
C10 C12 H12C 109.5 . . ?
H12A C12 H12B 109.5 . . ?
H12A C12 H12C 109.5 . . ?
H12B C12 H12C 109.5 . . ?
C10 C13 H13A 109.5 . . ?
C10 C13 H13B 109.5 . . ?
C10 C13 H13C 109.5 . . ?
H13A C13 H13B 109.5 . . ?
H13A C13 H13C 109.5 . . ?
H13B C13 H13C 109.5 . . ?
C15 C14 C18 106.1(3) . . ?
C15 C14 C19 125.3(3) . . ?
C15 C14 U1 77.26(19) . . ?
C18 C14 C19 125.9(3) . . ?
C18 C14 U1 70.57(17) . . ?
C19 C14 U1 131.6(2) . . ?
C14 C15 H15 124.9 . . ?
C14 C15 C16 110.2(3) . . ?
C14 C15 U1 74.19(19) . . ?
C16 C15 H15 124.9 . . ?
C16 C15 U1 76.6(2) . . ?
U1 C15 H15 116.2 . . ?
C15 C16 C17 106.0(3) . . ?
C15 C16 C23 124.6(3) . . ?
C15 C16 U1 75.08(19) . . ?
C17 C16 C23 127.2(3) . . ?
C17 C16 U1 70.08(18) . . ?
C23 C16 U1 133.0(2) . . ?
C16 C17 H17 125.6 . . ?
C16 C17 U1 80.96(18) . . ?
C18 C17 C16 108.7(3) . . ?
C18 C17 H17 125.6 . . ?
C18 C17 U1 73.66(17) . . ?
U1 C17 H17 112.1 . . ?
C14 C18 H18 125.6 . . ?
C14 C18 U1 79.94(18) . . ?
C17 C18 C14 108.9(3) . . ?
C17 C18 H18 125.6 . . ?
C17 C18 U1 76.70(18) . . ?
U1 C18 H18 110.4 . . ?
C14 C19 C21 111.9(3) . . ?
C14 C19 C22 106.7(3) . . ?
C20 C19 C14 113.0(3) . . ?
C20 C19 C21 108.8(3) . . ?
C20 C19 C22 108.1(3) . . ?
C21 C19 C22 108.1(3) . . ?
C19 C20 H20A 109.5 . . ?
C19 C20 H20B 109.5 . . ?
C19 C20 H20C 109.5 . . ?
H20A C20 H20B 109.5 . . ?
H20A C20 H20C 109.5 . . ?
H20B C20 H20C 109.5 . . ?
C19 C21 H21A 109.5 . . ?
C19 C21 H21B 109.5 . . ?
C19 C21 H21C 109.5 . . ?
H21A C21 H21B 109.5 . . ?
H21A C21 H21C 109.5 . . ?
H21B C21 H21C 109.5 . . ?
C19 C22 H22A 109.5 . . ?
C19 C22 H22B 109.5 . . ?
C19 C22 H22C 109.5 . . ?
H22A C22 H22B 109.5 . . ?
H22A C22 H22C 109.5 . . ?
H22B C22 H22C 109.5 . . ?
C16 C23 C24 107.6(3) . . ?
C16 C23 C25 110.5(3) . . ?
C25 C23 C24 108.6(3) . . ?
C26 C23 C16 112.3(3) . . ?
C26 C23 C24 109.0(3) . . ?
C26 C23 C25 108.8(3) . . ?
C23 C24 H24A 109.5 . . ?
C23 C24 H24B 109.5 . . ?
C23 C24 H24C 109.5 . . ?
H24A C24 H24B 109.5 . . ?
H24A C24 H24C 109.5 . . ?
H24B C24 H24C 109.5 . . ?
C23 C25 H25A 109.5 . . ?
C23 C25 H25B 109.5 . . ?
C23 C25 H25C 109.5 . . ?
H25A C25 H25B 109.5 . . ?
H25A C25 H25C 109.5 . . ?
H25B C25 H25C 109.5 . . ?
C23 C26 H26A 109.5 . . ?
C23 C26 H26B 109.5 . . ?
C23 C26 H26C 109.5 . . ?
H26A C26 H26B 109.5 . . ?
H26A C26 H26C 109.5 . . ?
H26B C26 H26C 109.5 . . ?
N1 C27 P1 141.7(2) . . ?
N1 C27 U1 67.66(17) . . ?
P1 C27 U1 149.57(17) . . ?
C29 C28 P1 117.3(2) . . ?
C33 C28 C29 118.7(3) . . ?
C33 C28 P1 123.5(2) . . ?
C28 C29 C34 121.6(3) . . ?
C30 C29 C28 119.3(3) . . ?
C30 C29 C34 119.1(3) . . ?
C29 C30 H30 118.8 . . ?
C31 C30 C29 122.3(3) . . ?
C31 C30 H30 118.8 . . ?
C30 C31 C32 117.8(3) . . ?
C30 C31 C37 120.4(4) . . ?
C32 C31 C37 121.8(3) . . ?
C31 C32 H32 118.9 . . ?
C33 C32 C31 122.1(3) . . ?
C33 C32 H32 118.9 . . ?
C28 C33 C40 120.9(3) . . ?
C32 C33 C28 119.7(3) . . ?
C32 C33 C40 119.3(3) . . ?
C29 C34 H34 107.1 . . ?
C29 C34 C35 110.5(3) . . ?
C35 C34 H34 107.1 . . ?
C36 C34 C29 114.6(3) . . ?
C36 C34 H34 107.1 . . ?
C36 C34 C35 110.1(3) . . ?
C34 C35 H35A 109.5 . . ?
C34 C35 H35B 109.5 . . ?
C34 C35 H35C 109.5 . . ?
H35A C35 H35B 109.5 . . ?
H35A C35 H35C 109.5 . . ?
H35B C35 H35C 109.5 . . ?
C34 C36 H36A 109.5 . . ?
C34 C36 H36B 109.5 . . ?
C34 C36 H36C 109.5 . . ?
H36A C36 H36B 109.5 . . ?
H36A C36 H36C 109.5 . . ?
H36B C36 H36C 109.5 . . ?
C31 C37 H37 110.6 . . ?
C31 C37 H37A 103.2 . . ?
C31 C37 C38 109.1(4) . . ?
C38 C37 H37 110.6 . . ?
C38A C37 C31 109.9(5) . . ?
C38A C37 H37A 103.2 . . ?
C39 C37 C31 114.5(4) . . ?
C39 C37 H37 110.6 . . ?
C39 C37 H37A 103.2 . . ?
C39 C37 C38 101.3(5) . . ?
C39 C37 C38A 120.4(6) . . ?
C37 C38 H38A 109.5 . . ?
C37 C38 H38B 109.5 . . ?
C37 C38 H38C 109.5 . . ?
H38A C38 H38B 109.5 . . ?
H38A C38 H38C 109.5 . . ?
H38B C38 H38C 109.5 . . ?
C37 C38A H38D 109.5 . . ?
C37 C38A H38E 109.5 . . ?
C37 C38A H38F 109.5 . . ?
H38D C38A H38E 109.5 . . ?
H38D C38A H38F 109.5 . . ?
H38E C38A H38F 109.5 . . ?
C37 C39 H39A 109.5 . . ?
C37 C39 H39B 109.5 . . ?
C37 C39 H39C 109.5 . . ?
H39A C39 H39B 109.5 . . ?
H39A C39 H39C 109.5 . . ?
H39B C39 H39C 109.5 . . ?
C33 C40 H40 107.6 . . ?
C33 C40 C41 110.0(3) . . ?
C33 C40 C42 114.0(3) . . ?
C41 C40 H40 107.6 . . ?
C42 C40 H40 107.6 . . ?
C42 C40 C41 109.8(3) . . ?
C40 C41 H41A 109.5 . . ?
C40 C41 H41B 109.5 . . ?
C40 C41 H41C 109.5 . . ?
H41A C41 H41B 109.5 . . ?
H41A C41 H41C 109.5 . . ?
H41B C41 H41C 109.5 . . ?
C40 C42 H42A 109.5 . . ?
C40 C42 H42B 109.5 . . ?
C40 C42 H42C 109.5 . . ?
H42A C42 H42B 109.5 . . ?
H42A C42 H42C 109.5 . . ?
H42B C42 H42C 109.5 . . ?
C44 C43 C48 120.5(3) . . ?
C44 C43 N1 120.0(3) . . ?
C48 C43 N1 119.3(3) . . ?
C43 C44 C49 120.3(3) . . ?
C45 C44 C43 119.3(3) . . ?
C45 C44 C49 120.4(3) . . ?
C44 C45 H45 119.7 . . ?
C44 C45 C46 120.6(3) . . ?
C46 C45 H45 119.7 . . ?
C45 C46 H46 120.3 . . ?
C47 C46 C45 119.4(3) . . ?
C47 C46 H46 120.3 . . ?
C46 C47 H47 119.2 . . ?
C46 C47 C48 121.6(3) . . ?
C48 C47 H47 119.2 . . ?
C43 C48 C50 121.0(3) . . ?
C47 C48 C43 118.6(3) . . ?
C47 C48 C50 120.4(3) . . ?
C44 C49 H49A 109.5 . . ?
C44 C49 H49B 109.5 . . ?
C44 C49 H49C 109.5 . . ?
H49A C49 H49B 109.5 . . ?
H49A C49 H49C 109.5 . . ?
H49B C49 H49C 109.5 . . ?
C48 C50 H50A 109.5 . . ?
C48 C50 H50B 109.5 . . ?
C48 C50 H50C 109.5 . . ?
H50A C50 H50B 109.5 . . ?
H50A C50 H50C 109.5 . . ?
H50B C50 H50C 109.5 . . ?
H51A C51 H51B 109.5 . . ?
H51A C51 H51C 109.5 . . ?
H51B C51 H51C 109.5 . . ?
P2 C51 H51A 109.5 . . ?
P2 C51 H51B 109.5 . . ?
P2 C51 H51C 109.5 . . ?
H52A C52 H52B 109.5 . . ?
H52A C52 H52C 109.5 . . ?
H52B C52 H52C 109.5 . . ?
P2 C52 H52A 109.5 . . ?
P2 C52 H52B 109.5 . . ?
P2 C52 H52C 109.5 . . ?
H53A C53 H53B 109.5 . . ?
H53A C53 H53C 109.5 . . ?
H53B C53 H53C 109.5 . . ?
P2 C53 H53A 109.5 . . ?
P2 C53 H53B 109.5 . . ?
P2 C53 H53C 109.5 . . ?
C27 N1 C43 129.2(3) . . ?
C27 N1 U1 78.52(18) . . ?
C43 N1 U1 151.9(2) . . ?
P2 O1 U1 161.20(14) . . ?
C27 P1 C28 111.38(15) . . ?
C51 P2 C52 104.99(19) . . ?
C53 P2 C51 106.51(18) . . ?
C53 P2 C52 107.04(19) . . ?
O1 P2 C51 113.41(16) . . ?
O1 P2 C52 111.71(16) . . ?
O1 P2 C53 112.65(15) . . ?
C1 U1 C15 105.99(9) . . ?
C2 U1 C1 28.91(9) . . ?
C2 U1 C3 28.69(9) . . ?
C2 U1 C14 134.84(9) . . ?
C2 U1 C15 123.91(9) . . ?
C3 U1 C1 48.08(9) . . ?
C3 U1 C15 105.99(10) . . ?
C4 U1 C1 48.76(9) . . ?
C4 U1 C2 47.89(9) . . ?
C4 U1 C3 29.27(9) . . ?
C4 U1 C14 87.85(9) . . ?
C4 U1 C15 78.29(10) . . ?
C4 U1 C17 125.31(9) . . ?
C5 U1 C1 29.32(9) . . ?
C5 U1 C2 47.92(9) . . ?
C5 U1 C3 48.60(9) . . ?
C5 U1 C4 30.14(9) . . ?
C5 U1 C14 99.87(10) . . ?
C5 U1 C15 78.31(10) . . ?
C5 U1 C17 115.94(10) . . ?
C5 U1 C18 125.75(10) . . ?
C14 U1 C1 129.18(9) . . ?
C14 U1 C3 107.77(9) . . ?
C14 U1 C15 28.55(10) . . ?
C17 U1 C1 132.12(10) . . ?
C17 U1 C2 161.02(10) . . ?
C17 U1 C3 153.15(9) . . ?
C17 U1 C14 48.38(9) . . ?
C17 U1 C15 47.32(10) . . ?
C18 U1 C1 153.02(10) . . ?
C18 U1 C2 162.79(9) . . ?
C18 U1 C3 134.11(9) . . ?
C18 U1 C4 117.32(9) . . ?
C18 U1 C14 29.48(9) . . ?
C18 U1 C15 47.55(9) . . ?
C18 U1 C17 29.65(10) . . ?
C27 U1 C1 83.66(10) . . ?
C27 U1 C2 94.79(10) . . ?
C27 U1 C3 123.43(10) . . ?
C27 U1 C4 131.97(10) . . ?
C27 U1 C5 104.29(10) . . ?
C27 U1 C14 127.26(10) . . ?
C27 U1 C15 115.75(10) . . ?
C27 U1 C17 78.88(10) . . ?
C27 U1 C18 102.43(10) . . ?
N1 U1 C1 98.02(10) . . ?
N1 U1 C2 92.85(9) . . ?
N1 U1 C3 115.28(9) . . ?
N1 U1 C4 140.75(10) . . ?
N1 U1 C5 126.24(10) . . ?
N1 U1 C14 130.73(10) . . ?
N1 U1 C15 138.43(10) . . ?
N1 U1 C17 91.57(10) . . ?
N1 U1 C18 101.38(10) . . ?
N1 U1 C27 33.83(10) . . ?
N1 U1 O1 79.24(9) . . ?
O1 U1 C1 122.89(9) . . ?
O1 U1 C2 93.98(9) . . ?
O1 U1 C3 81.29(9) . . ?
O1 U1 C4 100.65(9) . . ?
O1 U1 C5 128.92(8) . . ?
O1 U1 C14 84.85(9) . . ?
O1 U1 C15 112.95(9) . . ?
O1 U1 C17 104.97(9) . . ?
O1 U1 C18 79.40(9) . . ?
O1 U1 C27 112.75(9) . . ?

loop_
_geom_bond_atom_site_label_1
_geom_bond_atom_site_label_2
_geom_bond_distance
_geom_bond_site_symmetry_2
_geom_bond_publ_flag
C1 C2 1.422(4) . ?
C1 C5 1.417(4) . ?
C1 C6 1.519(5) . ?
C1 U1 2.854(3) . ?
C2 H2 0.9300 . ?
C2 C3 1.410(4) . ?
C2 U1 2.843(3) . ?
C3 C4 1.414(4) . ?
C3 C10 1.523(4) . ?
C3 U1 2.848(3) . ?
C4 H4 0.9300 . ?
C4 C5 1.418(4) . ?
C4 U1 2.728(3) . ?
C5 H5 0.9300 . ?
C5 U1 2.723(3) . ?
C6 C7 1.546(5) . ?
C6 C8 1.526(5) . ?
C6 C9 1.533(5) . ?
C7 H7A 0.9600 . ?
C7 H7B 0.9600 . ?
C7 H7C 0.9600 . ?
C8 H8A 0.9600 . ?
C8 H8B 0.9600 . ?
C8 H8C 0.9600 . ?
C9 H9A 0.9600 . ?
C9 H9B 0.9600 . ?
C9 H9C 0.9600 . ?
C10 C11 1.544(5) . ?
C10 C12 1.529(5) . ?
C10 C13 1.530(5) . ?
C11 H11A 0.9600 . ?
C11 H11B 0.9600 . ?
C11 H11C 0.9600 . ?
C12 H12A 0.9600 . ?
C12 H12B 0.9600 . ?
C12 H12C 0.9600 . ?
C13 H13A 0.9600 . ?
C13 H13B 0.9600 . ?
C13 H13C 0.9600 . ?
C14 C15 1.414(5) . ?
C14 C18 1.423(4) . ?
C14 C19 1.521(5) . ?
C14 U1 2.847(3) . ?
C15 H15 0.9300 . ?
C15 C16 1.419(5) . ?
C15 U1 2.886(4) . ?
C16 C17 1.425(5) . ?
C16 C23 1.528(5) . ?
C16 U1 2.905(3) . ?
C17 H17 0.9300 . ?
C17 C18 1.406(5) . ?
C17 U1 2.766(3) . ?
C18 H18 0.9300 . ?
C18 U1 2.727(3) . ?
C19 C20 1.512(6) . ?
C19 C21 1.536(5) . ?
C19 C22 1.541(5) . ?
C20 H20A 0.9600 . ?
C20 H20B 0.9600 . ?
C20 H20C 0.9600 . ?
C21 H21A 0.9600 . ?
C21 H21B 0.9600 . ?
C21 H21C 0.9600 . ?
C22 H22A 0.9600 . ?
C22 H22B 0.9600 . ?
C22 H22C 0.9600 . ?
C23 C24 1.530(5) . ?
C23 C25 1.529(5) . ?
C23 C26 1.527(5) . ?
C24 H24A 0.9600 . ?
C24 H24B 0.9600 . ?
C24 H24C 0.9600 . ?
C25 H25A 0.9600 . ?
C25 H25B 0.9600 . ?
C25 H25C 0.9600 . ?
C26 H26A 0.9600 . ?
C26 H26B 0.9600 . ?
C26 H26C 0.9600 . ?
C27 N1 1.353(4) . ?
C27 P1 1.706(3) . ?
C27 U1 2.383(3) . ?
C28 C29 1.414(4) . ?
C28 C33 1.414(5) . ?
C28 P1 1.879(3) . ?
C29 C30 1.407(5) . ?
C29 C34 1.525(5) . ?
C30 H30 0.9300 . ?
C30 C31 1.379(5) . ?
C31 C32 1.397(5) . ?
C31 C37 1.528(5) . ?
C32 H32 0.9300 . ?
C32 C33 1.393(5) . ?
C33 C40 1.522(4) . ?
C34 H34 0.9800 . ?
C34 C35 1.530(5) . ?
C34 C36 1.518(5) . ?
C35 H35A 0.9600 . ?
C35 H35B 0.9600 . ?
C35 H35C 0.9600 . ?
C36 H36A 0.9600 . ?
C36 H36B 0.9600 . ?
C36 H36C 0.9600 . ?
C37 H37 0.9800 . ?
C37 H37A 0.9800 . ?
C37 C38 1.555(9) . ?
C37 C38A 1.519(10) . ?
C37 C39 1.491(6) . ?
C38 H38A 0.9600 . ?
C38 H38B 0.9600 . ?
C38 H38C 0.9600 . ?
C38A H38D 0.9600 . ?
C38A H38E 0.9600 . ?
C38A H38F 0.9600 . ?
C39 H39A 0.9600 . ?
C39 H39B 0.9600 . ?
C39 H39C 0.9600 . ?
C40 H40 0.9800 . ?
C40 C41 1.528(5) . ?
C40 C42 1.527(5) . ?
C41 H41A 0.9600 . ?
C41 H41B 0.9600 . ?
C41 H41C 0.9600 . ?
C42 H42A 0.9600 . ?
C42 H42B 0.9600 . ?
C42 H42C 0.9600 . ?
C43 C44 1.396(5) . ?
C43 C48 1.408(5) . ?
C43 N1 1.425(4) . ?
C44 C45 1.393(5) . ?
C44 C49 1.502(4) . ?
C45 H45 0.9300 . ?
C45 C46 1.395(5) . ?
C46 H46 0.9300 . ?
C46 C47 1.378(5) . ?
C47 H47 0.9300 . ?
C47 C48 1.392(5) . ?
C48 C50 1.508(5) . ?
C49 H49A 0.9600 . ?
C49 H49B 0.9600 . ?
C49 H49C 0.9600 . ?
C50 H50A 0.9600 . ?
C50 H50B 0.9600 . ?
C50 H50C 0.9600 . ?
C51 H51A 0.9600 . ?
C51 H51B 0.9600 . ?
C51 H51C 0.9600 . ?
C51 P2 1.783(4) . ?
C52 H52A 0.9600 . ?
C52 H52B 0.9600 . ?
C52 H52C 0.9600 . ?
C52 P2 1.795(4) . ?
C53 H53A 0.9600 . ?
C53 H53B 0.9600 . ?
C53 H53C 0.9600 . ?
C53 P2 1.783(4) . ?
N1 U1 2.249(3) . ?
O1 P2 1.518(2) . ?
O1 U1 2.379(2) . ?

loop_
_geom_torsion_atom_site_label_1
_geom_torsion_atom_site_label_2
_geom_torsion_atom_site_label_3
_geom_torsion_atom_site_label_4
_geom_torsion
_geom_torsion_site_symmetry_1
_geom_torsion_site_symmetry_2
_geom_torsion_site_symmetry_3
_geom_torsion_site_symmetry_4
_geom_torsion_publ_flag
C1 C2 C3 C4 -4.7(4) . . . . ?
C1 C2 C3 C10 162.0(3) . . . . ?
C1 C2 C3 U1 -69.0(2) . . . . ?
C2 C1 C5 C4 -3.2(3) . . . . ?
C2 C1 C5 U1 67.4(2) . . . . ?
C2 C1 C6 C7 76.7(4) . . . . ?
C2 C1 C6 C8 -165.0(3) . . . . ?
C2 C1 C6 C9 -41.4(4) . . . . ?
C2 C3 C4 C5 2.6(3) . . . . ?
C2 C3 C4 U1 -67.5(2) . . . . ?
C2 C3 C10 C11 -78.0(4) . . . . ?
C2 C3 C10 C12 40.0(4) . . . . ?
C2 C3 C10 C13 163.9(3) . . . . ?
C3 C4 C5 C1 0.4(4) . . . . ?
C3 C4 C5 U1 -73.8(2) . . . . ?
C4 C3 C10 C11 86.0(4) . . . . ?
C4 C3 C10 C12 -156.0(3) . . . . ?
C4 C3 C10 C13 -32.1(5) . . . . ?
C5 C1 C2 C3 4.9(3) . . . . ?
C5 C1 C2 U1 -64.0(2) . . . . ?
C5 C1 C6 C7 -82.5(4) . . . . ?
C5 C1 C6 C8 35.8(4) . . . . ?
C5 C1 C6 C9 159.4(3) . . . . ?
C6 C1 C2 C3 -158.0(3) . . . . ?
C6 C1 C2 U1 133.1(3) . . . . ?
C6 C1 C5 C4 159.1(3) . . . . ?
C6 C1 C5 U1 -130.4(3) . . . . ?
C10 C3 C4 C5 -163.7(3) . . . . ?
C10 C3 C4 U1 126.1(3) . . . . ?
C14 C15 C16 C17 3.6(4) . . . . ?
C14 C15 C16 C23 -160.4(3) . . . . ?
C14 C15 C16 U1 67.3(2) . . . . ?
C15 C14 C18 C17 2.3(4) . . . . ?
C15 C14 C18 U1 -69.8(2) . . . . ?
C15 C14 C19 C20 150.8(3) . . . . ?
C15 C14 C19 C21 27.6(5) . . . . ?
C15 C14 C19 C22 -90.5(4) . . . . ?
C15 C16 C17 C18 -2.1(4) . . . . ?
C15 C16 C17 U1 67.1(2) . . . . ?
C15 C16 C23 C24 47.2(4) . . . . ?
C15 C16 C23 C25 165.6(3) . . . . ?
C15 C16 C23 C26 -72.7(4) . . . . ?
C16 C17 C18 C14 -0.1(4) . . . . ?
C16 C17 C18 U1 74.2(2) . . . . ?
C17 C16 C23 C24 -113.3(4) . . . . ?
C17 C16 C23 C25 5.0(5) . . . . ?
C17 C16 C23 C26 126.7(4) . . . . ?
C18 C14 C15 C16 -3.7(4) . . . . ?
C18 C14 C15 U1 65.2(2) . . . . ?
C18 C14 C19 C20 -50.2(5) . . . . ?
C18 C14 C19 C21 -173.4(3) . . . . ?
C18 C14 C19 C22 68.5(4) . . . . ?
C19 C14 C15 C16 158.8(3) . . . . ?
C19 C14 C15 U1 -132.4(3) . . . . ?
C19 C14 C18 C17 -160.0(3) . . . . ?
C19 C14 C18 U1 127.9(3) . . . . ?
C23 C16 C17 C18 161.4(3) . . . . ?
C23 C16 C17 U1 -129.4(3) . . . . ?
C28 C29 C30 C31 0.5(5) . . . . ?
C28 C29 C34 C35 -87.8(4) . . . . ?
C28 C29 C34 C36 147.2(3) . . . . ?
C28 C33 C40 C41 85.1(4) . . . . ?
C28 C33 C40 C42 -151.1(3) . . . . ?
C29 C28 C33 C32 0.0(5) . . . . ?
C29 C28 C33 C40 -176.9(3) . . . . ?
C29 C28 P1 C27 -108.6(3) . . . . ?
C29 C30 C31 C32 -0.5(6) . . . . ?
C29 C30 C31 C37 179.7(4) . . . . ?
C30 C29 C34 C35 90.2(4) . . . . ?
C30 C29 C34 C36 -34.7(4) . . . . ?
C30 C31 C32 C33 0.2(6) . . . . ?
C30 C31 C37 C38 -100.9(6) . . . . ?
C30 C31 C37 C38A -74.4(7) . . . . ?
C30 C31 C37 C39 146.5(4) . . . . ?
C31 C32 C33 C28 0.0(5) . . . . ?
C31 C32 C33 C40 177.0(3) . . . . ?
C32 C31 C37 C38 79.3(6) . . . . ?
C32 C31 C37 C38A 105.8(7) . . . . ?
C32 C31 C37 C39 -33.4(6) . . . . ?
C32 C33 C40 C41 -91.8(4) . . . . ?
C32 C33 C40 C42 32.0(5) . . . . ?
C33 C28 C29 C30 -0.3(5) . . . . ?
C33 C28 C29 C34 177.8(3) . . . . ?
C33 C28 P1 C27 79.7(3) . . . . ?
C34 C29 C30 C31 -177.6(3) . . . . ?
C37 C31 C32 C33 -180.0(4) . . . . ?
C43 C44 C45 C46 1.0(5) . . . . ?
C44 C43 C48 C47 -1.7(5) . . . . ?
C44 C43 C48 C50 176.4(3) . . . . ?
C44 C43 N1 C27 79.8(4) . . . . ?
C44 C43 N1 U1 -89.4(5) . . . . ?
C44 C45 C46 C47 -0.9(5) . . . . ?
C45 C46 C47 C48 -0.5(5) . . . . ?
C46 C47 C48 C43 1.8(5) . . . . ?
C46 C47 C48 C50 -176.3(3) . . . . ?
C48 C43 C44 C45 0.3(5) . . . . ?
C48 C43 C44 C49 -179.3(3) . . . . ?
C48 C43 N1 C27 -105.3(4) . . . . ?
C48 C43 N1 U1 85.5(5) . . . . ?
C49 C44 C45 C46 -179.4(3) . . . . ?
N1 C27 P1 C28 -6.2(4) . . . . ?
N1 C43 C44 C45 175.2(3) . . . . ?
N1 C43 C44 C49 -4.4(5) . . . . ?
N1 C43 C48 C47 -176.6(3) . . . . ?
N1 C43 C48 C50 1.5(5) . . . . ?
P1 C27 N1 C43 -5.3(6) . . . . ?
P1 C27 N1 U1 169.5(4) . . . . ?
P1 C28 C29 C30 -172.4(3) . . . . ?
P1 C28 C29 C34 5.7(4) . . . . ?
P1 C28 C33 C32 171.6(3) . . . . ?
P1 C28 C33 C40 -5.3(4) . . . . ?
U1 C1 C2 C3 68.9(2) . . . . ?
U1 C1 C5 C4 -70.5(2) . . . . ?
U1 C1 C6 C7 179.6(2) . . . . ?
U1 C1 C6 C8 -62.1(4) . . . . ?
U1 C1 C6 C9 61.5(4) . . . . ?
U1 C2 C3 C4 64.3(2) . . . . ?
U1 C2 C3 C10 -129.0(3) . . . . ?
U1 C3 C4 C5 70.2(2) . . . . ?
U1 C3 C10 C11 -178.6(2) . . . . ?
U1 C3 C10 C12 -60.6(4) . . . . ?
U1 C3 C10 C13 63.3(4) . . . . ?
U1 C4 C5 C1 74.2(2) . . . . ?
U1 C14 C15 C16 -68.8(2) . . . . ?
U1 C14 C18 C17 72.1(2) . . . . ?
U1 C14 C19 C20 45.3(4) . . . . ?
U1 C14 C19 C21 -78.0(4) . . . . ?
U1 C14 C19 C22 163.9(3) . . . . ?
U1 C15 C16 C17 -63.7(2) . . . . ?
U1 C15 C16 C23 132.3(3) . . . . ?
U1 C16 C17 C18 -69.2(2) . . . . ?
U1 C16 C23 C24 149.7(3) . . . . ?
U1 C16 C23 C25 -92.0(3) . . . . ?
U1 C16 C23 C26 29.7(4) . . . . ?
U1 C17 C18 C14 -74.3(2) . . . . ?
U1 C27 N1 C43 -174.8(3) . . . . ?
U1 C27 P1 C28 154.4(3) . . . . ?
U1 O1 P2 C51 -81.9(5) . . . . ?
U1 O1 P2 C52 159.7(4) . . . . ?
U1 O1 P2 C53 39.1(5) . . . . ?
